data_7108982
loop_
_publ_author_name
'Yoshitaka Terashima'
'Mayumi Takayama'
'Katsuhiro Isozaki'
'Hiromitsu Maeda'

_publ_section_title
;
 Ion-based materials of boron-modified dipyrrolyldiketones as anion
 receptors
;
_journal_name_full Chem.Commun.
_journal_page_first 2506
_journal_paper_doi 10.1039/c3cc38494b
_journal_volume 49
_journal_year 2013
_chemical_formula_sum 'C43 H49 B N2 O12'
_chemical_formula_weight 796.65
_chemical_name_systematic
;
?
;
_space_group_IT_number 14
_symmetry_cell_setting monoclinic
_symmetry_Int_Tables_number 14
_symmetry_space_group_name_Hall '-P 2ybc'
_symmetry_space_group_name_H-M 'P 1 21/c 1'
_atom_sites_solution_hydrogens geom
_atom_sites_solution_primary direct
_atom_sites_solution_secondary difmap
_audit_creation_method SHELXL-97
_cell_angle_alpha 90.00
_cell_angle_beta 97.849(9)
_cell_angle_gamma 90.00
_cell_formula_units_Z 4
_cell_length_a 18.372(5)
_cell_length_b 11.078(4)
_cell_length_c 19.847(5)
_cell_measurement_temperature 123(2)
_cell_volume 4002(2)
_computing_structure_refinement 'SHELXL-97 (Sheldrick, 1997)'
_computing_structure_solution 'SHELXS-97 (Sheldrick, 1990)'
_diffrn_ambient_temperature 123(2)
_diffrn_detector_area_resol_mean 10.00
_diffrn_measured_fraction_theta_full 0.984
_diffrn_measured_fraction_theta_max 0.984
_diffrn_measurement_device_type 'Rigaku RAXIS-RAPID'
_diffrn_measurement_method \w
_diffrn_radiation_monochromator graphite
_diffrn_radiation_source 'fine-focus sealed tube'
_diffrn_radiation_type MoK\a
_diffrn_radiation_wavelength 0.71075
_diffrn_reflns_av_R_equivalents 0.0610
_diffrn_reflns_av_sigmaI/netI 0.0603
_diffrn_reflns_limit_h_max 23
_diffrn_reflns_limit_h_min -23
_diffrn_reflns_limit_k_max 14
_diffrn_reflns_limit_k_min -14
_diffrn_reflns_limit_l_max 23
_diffrn_reflns_limit_l_min -25
_diffrn_reflns_number 36795
_diffrn_reflns_theta_full 27.47
_diffrn_reflns_theta_max 27.47
_diffrn_reflns_theta_min 3.09
_exptl_absorpt_coefficient_mu 0.096
_exptl_absorpt_correction_T_max 0.9810
_exptl_absorpt_correction_T_min 0.9535
_exptl_absorpt_correction_type none
_exptl_crystal_colour red
_exptl_crystal_density_diffrn 1.322
_exptl_crystal_density_method 'not measured'
_exptl_crystal_description prism
_exptl_crystal_F_000 1688
_exptl_crystal_size_max 0.50
_exptl_crystal_size_mid 0.20
_exptl_crystal_size_min 0.20
_refine_diff_density_max 0.209
_refine_diff_density_min -0.256
_refine_diff_density_rms 0.051
_refine_ls_extinction_method none
_refine_ls_goodness_of_fit_ref 1.036
_refine_ls_hydrogen_treatment constr
_refine_ls_matrix_type full
_refine_ls_number_parameters 529
_refine_ls_number_reflns 9024
_refine_ls_number_restraints 0
_refine_ls_restrained_S_all 1.036
_refine_ls_R_factor_all 0.0797
_refine_ls_R_factor_gt 0.0486
_refine_ls_shift/su_max 0.000
_refine_ls_shift/su_mean 0.000
_refine_ls_structure_factor_coef Fsqd
_refine_ls_weighting_details 'calc w=1/[\s^2^(Fo^2^)+(0.0598P)^2^+0.2233P] where P=(Fo^2^+2Fc^2^)/3'
_refine_ls_weighting_scheme calc
_refine_ls_wR_factor_gt 0.1115
_refine_ls_wR_factor_ref 0.1250
_reflns_number_gt 6118
_reflns_number_total 9024
_reflns_threshold_expression >2sigma(I)
_cod_data_source_file c3cc38494b.txt
_cod_data_source_block 81128mae
_cod_original_sg_symbol_H-M 'P 1 21 / c 1'
_cod_database_code 7108982

loop_
_symmetry_equiv_pos_as_xyz
'x, y, z'
'-x, y+1/2, -z+1/2'
'-x, -y, -z'
'x, -y-1/2, z-1/2'

loop_
_atom_site_label
_atom_site_type_symbol
_atom_site_fract_x
_atom_site_fract_y
_atom_site_fract_z
_atom_site_U_iso_or_equiv
_atom_site_adp_type
_atom_site_occupancy
_atom_site_symmetry_multiplicity
_atom_site_calc_flag
_atom_site_refinement_flags
C1 C 0.06897(12) 0.37084(19) 0.32733(11) 0.0439(5) Uani 1 1 d .
H1 H 0.1171 0.3539 0.3534 0.066 Uiso 1 1 calc R
H2 H 0.0509 0.4486 0.3417 0.066 Uiso 1 1 calc R
H3 H 0.0735 0.3739 0.2787 0.066 Uiso 1 1 calc R
C2 C -0.05276(17) 0.1281(3) 0.45314(12) 0.0760(9) Uani 1 1 d .
H4 H -0.0406 0.0526 0.4778 0.114 Uiso 1 1 calc R
H5 H -0.0971 0.1631 0.4676 0.114 Uiso 1 1 calc R
H6 H -0.0119 0.1851 0.4630 0.114 Uiso 1 1 calc R
C3 C -0.00733(11) -0.25384(19) 0.37825(11) 0.0417(5) Uani 1 1 d .
H7 H -0.0113 -0.2844 0.3316 0.063 Uiso 1 1 calc R
H8 H -0.0399 -0.3004 0.4037 0.063 Uiso 1 1 calc R
H9 H 0.0435 -0.2620 0.4003 0.063 Uiso 1 1 calc R
C4 C 0.82741(10) -0.29502(18) -0.00815(11) 0.0414(5) Uani 1 1 d .
H10 H 0.8195 -0.3165 0.0382 0.062 Uiso 1 1 calc R
H11 H 0.8653 -0.3475 -0.0226 0.062 Uiso 1 1 calc R
H12 H 0.7814 -0.3054 -0.0390 0.062 Uiso 1 1 calc R
C5 C 0.91901(11) 0.0593(2) -0.06097(10) 0.0483(5) Uani 1 1 d .
H13 H 0.8977 -0.0114 -0.0861 0.072 Uiso 1 1 calc R
H14 H 0.9722 0.0604 -0.0616 0.072 Uiso 1 1 calc R
H15 H 0.8972 0.1329 -0.0824 0.072 Uiso 1 1 calc R
C6 C 0.78014(10) 0.33017(18) 0.06657(10) 0.0388(4) Uani 1 1 d .
H16 H 0.7327 0.3420 0.0381 0.058 Uiso 1 1 calc R
H17 H 0.8087 0.4051 0.0680 0.058 Uiso 1 1 calc R
H18 H 0.7719 0.3083 0.1128 0.058 Uiso 1 1 calc R
C7 C 0.11295(8) 0.00746(16) 0.28480(8) 0.0276(4) Uani 1 1 d .
C8 C 0.09762(9) 0.12895(17) 0.29450(9) 0.0317(4) Uani 1 1 d .
H19 H 0.1270 0.1897 0.2778 0.038 Uiso 1 1 calc R
C9 C 0.03905(10) 0.16136(17) 0.32888(9) 0.0340(4) Uani 1 1 d .
C10 C -0.00356(9) 0.07208(18) 0.35449(9) 0.0338(4) Uani 1 1 d .
C11 C 0.01431(9) -0.04901(18) 0.34754(9) 0.0318(4) Uani 1 1 d .
C12 C 0.07178(9) -0.08182(17) 0.31238(8) 0.0303(4) Uani 1 1 d .
H20 H 0.0831 -0.1647 0.3071 0.036 Uiso 1 1 calc R
C13 C 0.17166(9) -0.03056(16) 0.24543(8) 0.0272(4) Uani 1 1 d .
C14 C 0.18462(9) -0.14367(17) 0.21931(9) 0.0320(4) Uani 1 1 d .
H21 H 0.1567 -0.2146 0.2239 0.038 Uiso 1 1 calc R
C15 C 0.24595(9) -0.13470(16) 0.18509(9) 0.0305(4) Uani 1 1 d .
H22 H 0.2673 -0.1984 0.1624 0.037 Uiso 1 1 calc R
C16 C 0.27008(8) -0.01607(15) 0.19028(8) 0.0260(3) Uani 1 1 d .
C17 C 0.33332(9) 0.04080(15) 0.16858(8) 0.0243(3) Uani 1 1 d .
C18 C 0.38239(8) -0.01990(16) 0.13297(8) 0.0258(3) Uani 1 1 d .
H23 H 0.3716 -0.0993 0.1165 0.031 Uiso 1 1 calc R
C19 C 0.44746(8) 0.03661(15) 0.12160(7) 0.0238(3) Uani 1 1 d .
C20 C 0.50501(8) -0.02386(15) 0.09333(8) 0.0240(3) Uani 1 1 d .
C21 C 0.51014(9) -0.14276(16) 0.07274(9) 0.0300(4) Uani 1 1 d .
H24 H 0.4744 -0.2041 0.0749 0.036 Uiso 1 1 calc R
C22 C 0.57725(9) -0.15610(16) 0.04833(9) 0.0296(4) Uani 1 1 d .
H25 H 0.5953 -0.2283 0.0308 0.036 Uiso 1 1 calc R
C23 C 0.61332(9) -0.04520(15) 0.05417(8) 0.0245(3) Uani 1 1 d .
C24 C 0.68710(8) -0.01499(15) 0.03813(8) 0.0250(3) Uani 1 1 d .
C25 C 0.73083(9) -0.10898(16) 0.01836(8) 0.0276(4) Uani 1 1 d .
H26 H 0.7114 -0.1884 0.0124 0.033 Uiso 1 1 calc R
C26 C 0.80283(9) -0.08542(17) 0.00743(8) 0.0289(4) Uani 1 1 d .
C27 C 0.83137(9) 0.03082(17) 0.01433(8) 0.0304(4) Uani 1 1 d .
C28 C 0.78694(9) 0.12501(16) 0.03255(8) 0.0294(4) Uani 1 1 d .
C29 C 0.71472(9) 0.10227(16) 0.04426(8) 0.0274(4) Uani 1 1 d .
H27 H 0.6847 0.1665 0.0563 0.033 Uiso 1 1 calc R
C30 C 0.37390(8) 0.41531(15) 0.11587(8) 0.0248(3) Uani 1 1 d .
C31 C 0.41379(9) 0.42783(15) 0.18053(8) 0.0262(3) Uani 1 1 d .
C32 C 0.43029(9) 0.53978(16) 0.20852(8) 0.0312(4) Uani 1 1 d .
H28 H 0.4580 0.5481 0.2523 0.037 Uiso 1 1 calc R
C33 C 0.40470(10) 0.64094(17) 0.17013(9) 0.0341(4) Uani 1 1 d .
H29 H 0.4154 0.7195 0.1881 0.041 Uiso 1 1 calc R
C34 C 0.36416(10) 0.62842(16) 0.10656(9) 0.0319(4) Uani 1 1 d .
H30 H 0.3469 0.6984 0.0817 0.038 Uiso 1 1 calc R
C35 C 0.34808(9) 0.51412(15) 0.07824(8) 0.0279(4) Uani 1 1 d .
H31 H 0.3203 0.5053 0.0345 0.033 Uiso 1 1 calc R
C36 C 0.61498(11) 0.3515(2) 0.16569(10) 0.0428(5) Uani 1 1 d .
H32 H 0.6609 0.3212 0.1922 0.051 Uiso 1 1 calc R
H33 H 0.5737 0.3375 0.1920 0.051 Uiso 1 1 calc R
C37 C 0.62164(12) 0.4841(2) 0.14928(11) 0.0496(5) Uani 1 1 d .
H34 H 0.6722 0.5044 0.1411 0.059 Uiso 1 1 calc R
H35 H 0.6082 0.5354 0.1865 0.059 Uiso 1 1 calc R
C38 C 0.56688(10) 0.49943(17) 0.08462(9) 0.0355(4) Uani 1 1 d .
H36 H 0.5213 0.5389 0.0948 0.043 Uiso 1 1 calc R
H37 H 0.5883 0.5484 0.0505 0.043 Uiso 1 1 calc R
C39 C 0.55146(10) 0.37104(17) 0.05897(9) 0.0319(4) Uani 1 1 d .
H38 H 0.5000 0.3483 0.0627 0.038 Uiso 1 1 calc R
H39 H 0.5592 0.3644 0.0107 0.038 Uiso 1 1 calc R
C40 C 0.27734(11) 0.36392(19) 0.29723(9) 0.0416(5) Uani 1 1 d .
H40 H 0.3271 0.3497 0.2850 0.050 Uiso 1 1 calc R
H41 H 0.2763 0.3370 0.3447 0.050 Uiso 1 1 calc R
C41 C 0.25668(12) 0.4954(2) 0.28912(10) 0.0464(5) Uani 1 1 d .
H42 H 0.3008 0.5475 0.2971 0.056 Uiso 1 1 calc R
H43 H 0.2223 0.5188 0.3211 0.056 Uiso 1 1 calc R
C42 C 0.22004(13) 0.5049(2) 0.21578(11) 0.0481(5) Uani 1 1 d .
H44 H 0.1720 0.5463 0.2133 0.058 Uiso 1 1 calc R
H45 H 0.2515 0.5501 0.1878 0.058 Uiso 1 1 calc R
C43 C 0.21019(10) 0.37535(18) 0.19161(9) 0.0364(4) Uani 1 1 d .
H46 H 0.1598 0.3626 0.1677 0.044 Uiso 1 1 calc R
H47 H 0.2458 0.3556 0.1600 0.044 Uiso 1 1 calc R
O1 O 0.01835(7) 0.27738(13) 0.33934(7) 0.0453(3) Uani 1 1 d .
O2 O -0.06521(7) 0.10467(14) 0.38285(7) 0.0485(4) Uani 1 1 d .
O3 O -0.02815(7) -0.12983(13) 0.37715(7) 0.0400(3) Uani 1 1 d .
O4 O 0.85062(6) -0.17216(12) -0.00960(7) 0.0379(3) Uani 1 1 d .
O5 O 0.90416(6) 0.05316(13) 0.00820(7) 0.0388(3) Uani 1 1 d .
O6 O 0.81941(7) 0.23624(12) 0.03882(7) 0.0389(3) Uani 1 1 d .
O7 O 0.46041(6) 0.15054(10) 0.13907(6) 0.0283(3) Uani 1 1 d .
O8 O 0.34483(6) 0.15408(11) 0.18701(6) 0.0297(3) Uani 1 1 d .
O9 O 0.43207(6) 0.31733(11) 0.20796(6) 0.0286(3) Uani 1 1 d .
O10 O 0.36526(6) 0.29669(10) 0.09911(5) 0.0263(3) Uani 1 1 d .
O11 O 0.60159(6) 0.29340(12) 0.10071(6) 0.0352(3) Uani 1 1 d .
O12 O 0.22289(7) 0.30116(12) 0.25132(6) 0.0362(3) Uani 1 1 d .
N1 N 0.56889(7) 0.03425(12) 0.08188(6) 0.0235(3) Uani 1 1 d .
H48 H 0.5793 0.1106 0.0910 0.028 Uiso 1 1 calc R
N2 N 0.22374(7) 0.04678(13) 0.22717(7) 0.0261(3) Uani 1 1 d .
H49 H 0.2272 0.1241 0.2373 0.031 Uiso 1 1 calc R
B1 B 0.40080(10) 0.22794(18) 0.15869(9) 0.0269(4) Uani 1 1 d .

loop_
_atom_site_aniso_label
_atom_site_aniso_U_11
_atom_site_aniso_U_22
_atom_site_aniso_U_33
_atom_site_aniso_U_23
_atom_site_aniso_U_13
_atom_site_aniso_U_12
C1 0.0539(12) 0.0318(12) 0.0499(11) -0.0001(9) 0.0215(10) 0.0040(9)
C2 0.097(2) 0.086(2) 0.0528(13) 0.0082(13) 0.0405(15) 0.0428(17)
C3 0.0353(10) 0.0427(13) 0.0497(11) 0.0071(9) 0.0146(9) -0.0046(8)
C4 0.0348(9) 0.0367(12) 0.0538(11) -0.0102(9) 0.0106(9) 0.0060(8)
C5 0.0386(10) 0.0595(15) 0.0518(11) 0.0117(10) 0.0243(10) 0.0059(9)
C6 0.0323(9) 0.0305(11) 0.0539(11) -0.0022(8) 0.0067(9) -0.0040(8)
C7 0.0220(8) 0.0337(10) 0.0279(8) 0.0012(7) 0.0065(7) 0.0010(7)
C8 0.0292(8) 0.0355(11) 0.0322(8) 0.0004(7) 0.0102(8) 0.0014(7)
C9 0.0333(9) 0.0350(11) 0.0350(9) -0.0001(7) 0.0096(8) 0.0046(8)
C10 0.0263(8) 0.0429(12) 0.0342(9) -0.0004(8) 0.0112(8) 0.0031(7)
C11 0.0228(8) 0.0419(12) 0.0320(8) 0.0021(8) 0.0081(8) -0.0039(7)
C12 0.0257(8) 0.0329(10) 0.0333(8) 0.0009(7) 0.0072(8) 0.0015(7)
C13 0.0247(8) 0.0287(10) 0.0293(8) 0.0022(7) 0.0077(7) 0.0010(7)
C14 0.0304(8) 0.0281(10) 0.0398(9) 0.0012(7) 0.0127(8) -0.0019(7)
C15 0.0284(8) 0.0282(10) 0.0371(9) -0.0020(7) 0.0121(8) 0.0014(7)
C16 0.0249(8) 0.0272(9) 0.0267(7) 0.0003(7) 0.0070(7) 0.0031(7)
C17 0.0259(8) 0.0245(9) 0.0226(7) 0.0018(6) 0.0028(7) 0.0016(6)
C18 0.0255(8) 0.0248(9) 0.0281(7) -0.0019(6) 0.0075(7) -0.0009(6)
C19 0.0246(8) 0.0239(9) 0.0231(7) 0.0011(6) 0.0044(7) 0.0016(6)
C20 0.0222(7) 0.0254(9) 0.0251(7) 0.0003(6) 0.0064(7) -0.0020(6)
C21 0.0275(8) 0.0267(10) 0.0377(9) -0.0030(7) 0.0113(8) -0.0029(7)
C22 0.0280(8) 0.0252(10) 0.0374(9) -0.0059(7) 0.0109(8) 0.0009(7)
C23 0.0245(8) 0.0257(9) 0.0239(7) 0.0002(6) 0.0050(7) 0.0015(6)
C24 0.0238(8) 0.0288(10) 0.0232(7) 0.0012(6) 0.0064(7) 0.0018(6)
C25 0.0265(8) 0.0297(10) 0.0273(7) -0.0014(7) 0.0066(7) 0.0009(7)
C26 0.0260(8) 0.0348(11) 0.0270(8) 0.0004(7) 0.0079(7) 0.0052(7)
C27 0.0218(8) 0.0404(11) 0.0306(8) 0.0018(7) 0.0096(7) -0.0003(7)
C28 0.0283(8) 0.0306(10) 0.0305(8) 0.0026(7) 0.0089(8) -0.0015(7)
C29 0.0250(8) 0.0290(10) 0.0289(8) 0.0016(7) 0.0060(7) 0.0022(7)
C30 0.0271(8) 0.0209(9) 0.0288(7) -0.0043(6) 0.0128(7) -0.0024(6)
C31 0.0284(8) 0.0256(9) 0.0268(7) -0.0012(6) 0.0113(7) 0.0002(7)
C32 0.0343(9) 0.0305(10) 0.0296(8) -0.0066(7) 0.0073(8) -0.0035(7)
C33 0.0429(10) 0.0233(10) 0.0390(9) -0.0086(7) 0.0159(9) -0.0045(8)
C34 0.0399(10) 0.0229(10) 0.0351(8) 0.0010(7) 0.0128(8) 0.0008(7)
C35 0.0307(8) 0.0267(10) 0.0274(7) 0.0002(7) 0.0080(7) 0.0000(7)
C36 0.0391(10) 0.0533(14) 0.0344(9) -0.0012(9) -0.0005(9) 0.0059(9)
C37 0.0480(12) 0.0444(14) 0.0537(12) -0.0180(10) -0.0024(11) -0.0005(10)
C38 0.0414(10) 0.0313(11) 0.0359(9) -0.0021(7) 0.0125(9) -0.0008(8)
C39 0.0331(9) 0.0327(11) 0.0311(8) -0.0018(7) 0.0085(8) -0.0036(7)
C40 0.0471(11) 0.0474(13) 0.0316(9) -0.0065(8) 0.0102(9) -0.0046(9)
C41 0.0560(12) 0.0408(13) 0.0447(10) -0.0138(9) 0.0148(10) -0.0071(10)
C42 0.0546(12) 0.0378(13) 0.0526(11) 0.0013(9) 0.0101(11) 0.0012(10)
C43 0.0321(9) 0.0427(12) 0.0356(9) -0.0043(8) 0.0088(8) -0.0024(8)
O1 0.0458(8) 0.0358(8) 0.0600(8) 0.0004(6) 0.0282(7) 0.0078(6)
O2 0.0367(7) 0.0584(10) 0.0560(8) -0.0047(7) 0.0269(7) 0.0043(6)
O3 0.0323(6) 0.0419(9) 0.0502(7) 0.0043(6) 0.0217(6) -0.0024(6)
O4 0.0295(6) 0.0375(8) 0.0494(7) -0.0040(6) 0.0156(6) 0.0062(5)
O5 0.0249(6) 0.0501(9) 0.0442(7) 0.0014(6) 0.0149(6) -0.0027(5)
O6 0.0320(6) 0.0323(8) 0.0554(8) -0.0006(6) 0.0172(6) -0.0060(5)
O7 0.0284(6) 0.0227(7) 0.0361(6) -0.0014(5) 0.0126(5) -0.0001(5)
O8 0.0307(6) 0.0231(7) 0.0386(6) -0.0010(5) 0.0164(6) 0.0012(5)
O9 0.0321(6) 0.0255(7) 0.0284(5) -0.0010(5) 0.0045(5) 0.0017(5)
O10 0.0296(6) 0.0208(6) 0.0290(5) -0.0040(4) 0.0066(5) -0.0013(5)
O11 0.0326(6) 0.0302(7) 0.0434(7) -0.0041(5) 0.0076(6) 0.0020(5)
O12 0.0416(7) 0.0327(8) 0.0369(6) -0.0047(5) 0.0145(6) -0.0046(6)
N1 0.0232(6) 0.0215(8) 0.0270(6) -0.0010(5) 0.0072(6) -0.0005(5)
N2 0.0265(7) 0.0242(8) 0.0291(6) 0.0005(6) 0.0094(6) 0.0017(5)
B1 0.0280(9) 0.0232(10) 0.0310(9) -0.0004(7) 0.0095(8) 0.0011(7)

loop_
_atom_type_symbol
_atom_type_description
_atom_type_scat_dispersion_real
_atom_type_scat_dispersion_imag
_atom_type_scat_source
C C 0.0033 0.0016 'International Tables Vol C Tables 4.2.6.8 and 6.1.1.4'
H H 0.0000 0.0000 'International Tables Vol C Tables 4.2.6.8 and 6.1.1.4'
B B 0.0013 0.0007 'International Tables Vol C Tables 4.2.6.8 and 6.1.1.4'
N N 0.0061 0.0033 'International Tables Vol C Tables 4.2.6.8 and 6.1.1.4'
O O 0.0106 0.0060 'International Tables Vol C Tables 4.2.6.8 and 6.1.1.4'

loop_
_geom_angle_atom_site_label_1
_geom_angle_atom_site_label_2
_geom_angle_atom_site_label_3
_geom_angle
O1 C1 H1 109.5
O1 C1 H2 109.5
H1 C1 H2 109.5
O1 C1 H3 109.5
H1 C1 H3 109.5
H2 C1 H3 109.5
O2 C2 H4 109.5
O2 C2 H5 109.5
H4 C2 H5 109.5
O2 C2 H6 109.5
H4 C2 H6 109.5
H5 C2 H6 109.5
O3 C3 H7 109.5
O3 C3 H8 109.5
H7 C3 H8 109.5
O3 C3 H9 109.5
H7 C3 H9 109.5
H8 C3 H9 109.5
O4 C4 H10 109.5
O4 C4 H11 109.5
H10 C4 H11 109.5
O4 C4 H12 109.5
H10 C4 H12 109.5
H11 C4 H12 109.5
O5 C5 H13 109.5
O5 C5 H14 109.5
H13 C5 H14 109.5
O5 C5 H15 109.5
H13 C5 H15 109.5
H14 C5 H15 109.5
O6 C6 H16 109.5
O6 C6 H17 109.5
H16 C6 H17 109.5
O6 C6 H18 109.5
H16 C6 H18 109.5
H17 C6 H18 109.5
C8 C7 C12 119.85(14)
C8 C7 C13 121.62(15)
C12 C7 C13 118.53(16)
C7 C8 C9 119.94(16)
C7 C8 H19 120.0
C9 C8 H19 120.0
O1 C9 C8 124.45(17)
O1 C9 C10 115.41(15)
C8 C9 C10 120.14(17)
O2 C10 C11 120.68(16)
O2 C10 C9 119.63(17)
C11 C10 C9 119.58(15)
O3 C11 C10 115.52(14)
O3 C11 C12 124.03(17)
C10 C11 C12 120.45(16)
C11 C12 C7 119.93(17)
C11 C12 H20 120.0
C7 C12 H20 120.0
N2 C13 C14 107.70(13)
N2 C13 C7 123.28(15)
C14 C13 C7 129.01(15)
C13 C14 C15 107.95(16)
C13 C14 H21 126.0
C15 C14 H21 126.0
C16 C15 C14 107.59(15)
C16 C15 H22 126.2
C14 C15 H22 126.2
N2 C16 C15 107.62(13)
N2 C16 C17 121.23(15)
C15 C16 C17 130.99(14)
O8 C17 C18 120.73(14)
O8 C17 C16 116.10(13)
C18 C17 C16 123.10(15)
C17 C18 C19 119.61(16)
C17 C18 H23 120.2
C19 C18 H23 120.2
O7 C19 C18 120.91(14)
O7 C19 C20 115.73(13)
C18 C19 C20 123.32(15)
N1 C20 C21 107.47(13)
N1 C20 C19 122.38(15)
C21 C20 C19 130.14(14)
C20 C21 C22 107.60(15)
C20 C21 H24 126.2
C22 C21 H24 126.2
C21 C22 C23 108.13(15)
C21 C22 H25 125.9
C23 C22 H25 125.9
N1 C23 C22 107.34(13)
N1 C23 C24 123.98(15)
C22 C23 C24 128.60(14)
C29 C24 C25 120.02(14)
C29 C24 C23 121.85(14)
C25 C24 C23 118.09(15)
C26 C25 C24 119.75(16)
C26 C25 H26 120.1
C24 C25 H26 120.1
O4 C26 C27 115.26(14)
O4 C26 C25 123.98(16)
C27 C26 C25 120.75(15)
O5 C27 C26 120.92(15)
O5 C27 C28 119.60(16)
C26 C27 C28 119.32(15)
O6 C28 C29 123.93(15)
O6 C28 C27 115.60(14)
C29 C28 C27 120.46(16)
C24 C29 C28 119.66(15)
C24 C29 H27 120.2
C28 C29 H27 120.2
O10 C30 C35 128.14(15)
O10 C30 C31 110.50(14)
C35 C30 C31 121.36(16)
O9 C31 C32 128.29(16)
O9 C31 C30 110.36(14)
C32 C31 C30 121.34(16)
C31 C32 C33 117.57(16)
C31 C32 H28 121.2
C33 C32 H28 121.2
C34 C33 C32 121.05(17)
C34 C33 H29 119.5
C32 C33 H29 119.5
C33 C34 C35 121.00(17)
C33 C34 H30 119.5
C35 C34 H30 119.5
C30 C35 C34 117.67(16)
C30 C35 H31 121.2
C34 C35 H31 121.2
O11 C36 C37 104.56(16)
O11 C36 H32 110.8
C37 C36 H32 110.8
O11 C36 H33 110.8
C37 C36 H33 110.8
H32 C36 H33 108.9
C36 C37 C38 103.01(16)
C36 C37 H34 111.2
C38 C37 H34 111.2
C36 C37 H35 111.2
C38 C37 H35 111.2
H34 C37 H35 109.1
C39 C38 C37 104.36(16)
C39 C38 H36 110.9
C37 C38 H36 110.9
C39 C38 H37 110.9
C37 C38 H37 110.9
H36 C38 H37 108.9
O11 C39 C38 106.90(14)
O11 C39 H38 110.3
C38 C39 H38 110.3
O11 C39 H39 110.3
C38 C39 H39 110.3
H38 C39 H39 108.6
O12 C40 C41 104.85(16)
O12 C40 H40 110.8
C41 C40 H40 110.8
O12 C40 H41 110.8
C41 C40 H41 110.8
H40 C40 H41 108.9
C40 C41 C42 103.96(16)
C40 C41 H42 111.0
C42 C41 H42 111.0
C40 C41 H43 111.0
C42 C41 H43 111.0
H42 C41 H43 109.0
C43 C42 C41 104.76(17)
C43 C42 H44 110.8
C41 C42 H44 110.8
C43 C42 H45 110.8
C41 C42 H45 110.8
H44 C42 H45 108.9
O12 C43 C42 106.38(15)
O12 C43 H46 110.5
C42 C43 H46 110.5
O12 C43 H47 110.5
C42 C43 H47 110.5
H46 C43 H47 108.6
C9 O1 C1 117.03(14)
C10 O2 C2 114.92(17)
C11 O3 C3 117.93(13)
C26 O4 C4 117.31(13)
C27 O5 C5 113.87(14)
C28 O6 C6 117.22(13)
C19 O7 B1 120.50(13)
C17 O8 B1 120.92(12)
C31 O9 B1 106.86(13)
C30 O10 B1 106.12(13)
C36 O11 C39 105.55(13)
C43 O12 C40 105.49(14)
C23 N1 C20 109.45(14)
C23 N1 H48 125.3
C20 N1 H48 125.3
C13 N2 C16 109.13(14)
C13 N2 H49 125.4
C16 N2 H49 125.4
O9 B1 O10 106.11(14)
O9 B1 O8 110.58(13)
O10 B1 O8 109.47(14)
O9 B1 O7 109.39(14)
O10 B1 O7 110.38(13)
O8 B1 O7 110.81(14)

loop_
_geom_bond_atom_site_label_1
_geom_bond_atom_site_label_2
_geom_bond_distance
C1 O1 1.433(2)
C1 H1 0.9800
C1 H2 0.9800
C1 H3 0.9800
C2 O2 1.407(3)
C2 H4 0.9800
C2 H5 0.9800
C2 H6 0.9800
C3 O3 1.425(2)
C3 H7 0.9800
C3 H8 0.9800
C3 H9 0.9800
C4 O4 1.428(2)
C4 H10 0.9800
C4 H11 0.9800
C4 H12 0.9800
C5 O5 1.437(2)
C5 H13 0.9800
C5 H14 0.9800
C5 H15 0.9800
C6 O6 1.420(2)
C6 H16 0.9800
C6 H17 0.9800
C6 H18 0.9800
C7 C8 1.394(3)
C7 C12 1.401(2)
C7 C13 1.477(2)
C8 C9 1.398(2)
C8 H19 0.9500
C9 O1 1.364(2)
C9 C10 1.399(3)
C10 O2 1.380(2)
C10 C11 1.392(3)
C11 O3 1.371(2)
C11 C12 1.391(2)
C12 H20 0.9500
C13 N2 1.370(2)
C13 C14 1.389(2)
C14 C15 1.396(2)
C14 H21 0.9500
C15 C16 1.386(3)
C15 H22 0.9500
C16 N2 1.384(2)
C16 C17 1.438(2)
C17 O8 1.316(2)
C17 C18 1.392(2)
C18 C19 1.395(2)
C18 H23 0.9500
C19 O7 1.322(2)
C19 C20 1.430(2)
C20 N1 1.384(2)
C20 C21 1.386(2)
C21 C22 1.393(2)
C21 H24 0.9500
C22 C23 1.393(2)
C22 H25 0.9500
C23 N1 1.366(2)
C23 C24 1.473(2)
C24 C29 1.394(2)
C24 C25 1.403(2)
C25 C26 1.394(2)
C25 H26 0.9500
C26 O4 1.375(2)
C26 C27 1.390(3)
C27 O5 1.3816(19)
C27 C28 1.402(2)
C28 O6 1.367(2)
C28 C29 1.401(2)
C29 H27 0.9500
C30 O10 1.360(2)
C30 C35 1.373(2)
C30 C31 1.395(2)
C31 O9 1.363(2)
C31 C32 1.376(2)
C32 C33 1.400(3)
C32 H28 0.9500
C33 C34 1.382(3)
C33 H29 0.9500
C34 C35 1.400(2)
C34 H30 0.9500
C35 H31 0.9500
C36 O11 1.432(2)
C36 C37 1.514(3)
C36 H32 0.9900
C36 H33 0.9900
C37 C38 1.528(3)
C37 H34 0.9900
C37 H35 0.9900
C38 C39 1.524(3)
C38 H36 0.9900
C38 H37 0.9900
C39 O11 1.437(2)
C39 H38 0.9900
C39 H39 0.9900
C40 O12 1.437(2)
C40 C41 1.508(3)
C40 H40 0.9900
C40 H41 0.9900
C41 C42 1.522(3)
C41 H42 0.9900
C41 H43 0.9900
C42 C43 1.517(3)
C42 H44 0.9900
C42 H45 0.9900
C43 O12 1.435(2)
C43 H46 0.9900
C43 H47 0.9900
O7 B1 1.484(2)
O8 B1 1.484(2)
O9 B1 1.454(2)
O10 B1 1.481(2)
N1 H48 0.8800
N2 H49 0.8800

loop_
_geom_torsion_atom_site_label_1
_geom_torsion_atom_site_label_2
_geom_torsion_atom_site_label_3
_geom_torsion_atom_site_label_4
_geom_torsion
C12 C7 C8 C9 -3.0(3)
C13 C7 C8 C9 176.52(16)
C7 C8 C9 O1 -178.12(17)
C7 C8 C9 C10 1.0(3)
O1 C9 C10 O2 5.0(3)
C8 C9 C10 O2 -174.13(16)
O1 C9 C10 C11 -178.64(16)
C8 C9 C10 C11 2.2(3)
O2 C10 C11 O3 -6.9(2)
C9 C10 C11 O3 176.84(16)
O2 C10 C11 C12 173.00(16)
C9 C10 C11 C12 -3.3(3)
O3 C11 C12 C7 -178.92(16)
C10 C11 C12 C7 1.2(3)
C8 C7 C12 C11 2.0(2)
C13 C7 C12 C11 -177.60(15)
C8 C7 C13 N2 13.0(3)
C12 C7 C13 N2 -167.43(15)
C8 C7 C13 C14 -165.59(18)
C12 C7 C13 C14 14.0(3)
N2 C13 C14 C15 0.44(19)
C7 C13 C14 C15 179.20(17)
C13 C14 C15 C16 -0.2(2)
C14 C15 C16 N2 -0.2(2)
C14 C15 C16 C17 175.26(17)
N2 C16 C17 O8 1.3(2)
C15 C16 C17 O8 -173.60(17)
N2 C16 C17 C18 178.26(14)
C15 C16 C17 C18 3.4(3)
O8 C17 C18 C19 5.3(2)
C16 C17 C18 C19 -171.51(15)
C17 C18 C19 O7 -5.8(2)
C17 C18 C19 C20 171.80(15)
O7 C19 C20 N1 -2.9(2)
C18 C19 C20 N1 179.38(15)
O7 C19 C20 C21 177.07(16)
C18 C19 C20 C21 -0.6(3)
N1 C20 C21 C22 -0.39(19)
C19 C20 C21 C22 179.59(16)
C20 C21 C22 C23 0.2(2)
C21 C22 C23 N1 0.15(19)
C21 C22 C23 C24 176.93(16)
N1 C23 C24 C29 -6.3(2)
C22 C23 C24 C29 177.46(17)
N1 C23 C24 C25 171.65(15)
C22 C23 C24 C25 -4.6(2)
C29 C24 C25 C26 2.5(2)
C23 C24 C25 C26 -175.48(14)
C24 C25 C26 O4 177.56(15)
C24 C25 C26 C27 -1.5(2)
O4 C26 C27 O5 -3.7(2)
C25 C26 C27 O5 175.45(15)
O4 C26 C27 C28 -179.12(14)
C25 C26 C27 C28 0.0(3)
O5 C27 C28 O6 4.0(2)
C26 C27 C28 O6 179.46(15)
O5 C27 C28 C29 -174.95(15)
C26 C27 C28 C29 0.5(2)
C25 C24 C29 C28 -1.9(2)
C23 C24 C29 C28 175.96(14)
O6 C28 C29 C24 -178.44(16)
C27 C28 C29 C24 0.4(2)
O10 C30 C31 O9 -0.26(17)
C35 C30 C31 O9 178.88(13)
O10 C30 C31 C32 179.35(13)
C35 C30 C31 C32 -1.5(2)
O9 C31 C32 C33 -179.61(14)
C30 C31 C32 C33 0.9(2)
C31 C32 C33 C34 0.2(2)
C32 C33 C34 C35 -0.7(3)
O10 C30 C35 C34 179.98(14)
C31 C30 C35 C34 1.0(2)
C33 C34 C35 C30 0.1(2)
O11 C36 C37 C38 34.69(19)
C36 C37 C38 C39 -16.15(19)
C37 C38 C39 O11 -7.47(18)
O12 C40 C41 C42 -29.89(19)
C40 C41 C42 C43 9.9(2)
C41 C42 C43 O12 13.4(2)
C8 C9 O1 C1 -13.9(3)
C10 C9 O1 C1 166.98(17)
C11 C10 O2 C2 93.9(2)
C9 C10 O2 C2 -89.9(2)
C10 C11 O3 C3 -173.16(17)
C12 C11 O3 C3 6.9(3)
C27 C26 O4 C4 171.62(16)
C25 C26 O4 C4 -7.5(2)
C26 C27 O5 C5 79.7(2)
C28 C27 O5 C5 -104.91(19)
C29 C28 O6 C6 7.7(2)
C27 C28 O6 C6 -171.16(15)
C18 C19 O7 B1 -11.9(2)
C20 C19 O7 B1 170.35(14)
C18 C17 O8 B1 12.8(2)
C16 C17 O8 B1 -170.14(14)
C32 C31 O9 B1 179.17(15)
C30 C31 O9 B1 -1.26(16)
C35 C30 O10 B1 -177.44(15)
C31 C30 O10 B1 1.62(16)
C37 C36 O11 C39 -40.60(18)
C38 C39 O11 C36 29.90(17)
C42 C43 O12 C40 -32.88(18)
C41 C40 O12 C43 39.39(17)
C22 C23 N1 C20 -0.40(18)
C24 C23 N1 C20 -177.36(14)
C21 C20 N1 C23 0.50(17)
C19 C20 N1 C23 -179.48(14)
C14 C13 N2 C16 -0.55(18)
C7 C13 N2 C16 -179.40(14)
C15 C16 N2 C13 0.45(19)
C17 C16 N2 C13 -175.52(14)
C31 O9 B1 O10 2.18(15)
C31 O9 B1 O8 -116.44(14)
C31 O9 B1 O7 121.25(13)
C30 O10 B1 O9 -2.32(15)
C30 O10 B1 O8 117.03(13)
C30 O10 B1 O7 -120.73(14)
C17 O8 B1 O9 -149.16(14)
C17 O8 B1 O10 94.29(17)
C17 O8 B1 O7 -27.7(2)
C19 O7 B1 O9 149.29(14)
C19 O7 B1 O10 -94.32(17)
C19 O7 B1 O8 27.1(2)
